data_7711043
loop_
_publ_author_name
'Ouadoudi, Omar'
'Kaehler, Tanja'
'\,Cevik, Enes G\"orkem'
'Bolte, Michael'
'St\"oger, Berthold'
'Virovets, Alexander'
'Lerner, Hans-Wolfram'
'Wagner, Matthias'

_publ_section_title
;
 Late-stage derivatization of a (B,O)2-doped perylene
;
_journal_name_full 'Dalton Transactions'
_journal_paper_doi 10.1039/D2DT02364D
_journal_year 2022
_chemical_formula_moiety '(C18 H10 B2 Br4 O2)0.865, (C18 H12 B2 Br2 O2)0.135'
_chemical_formula_sum 'C18 H10.27 B2 Br3.73 O2'
_chemical_formula_weight 578.22
_chemical_properties_physical Air-sensitive,Moisture-sensitive
_space_group_crystal_system monoclinic
_space_group_IT_number 14
_space_group_name_Hall '-P 2ybc'
_space_group_name_H-M_alt 'P 1 21/c 1'
_atom_sites_solution_hydrogens geom
_audit_creation_method SHELXL-2018/3
_audit_update_record
;
2022-08-11 deposited with the CCDC.	2022-08-15 downloaded from the CCDC.
;
_cell_angle_alpha 90
_cell_angle_beta 106.946(7)
_cell_angle_gamma 90
_cell_formula_units_Z 2
_cell_length_a 13.9949(14)
_cell_length_b 4.1803(3)
_cell_length_c 15.8146(15)
_cell_measurement_reflns_used 8354
_cell_measurement_temperature 173(2)
_cell_measurement_theta_max 25.93
_cell_measurement_theta_min 3.43
_cell_volume 885.03(14)
_computing_cell_refinement 'X-Area (Stoe & Cie, 2001)'
_computing_data_collection 'X-Area (Stoe & Cie, 2001)'
_computing_data_reduction 'X-Area (Stoe & Cie, 2001)'
_computing_structure_refinement 'SHELXL-2018/3 (Sheldrick, 2018)'
_diffrn_ambient_temperature 173(2)
_diffrn_detector 'image plate'
_diffrn_detector_area_resol_mean 6.67
_diffrn_detector_type 'STOE image plate (34 cm diameter)'
_diffrn_measured_fraction_theta_full 0.993
_diffrn_measured_fraction_theta_max 0.987
_diffrn_measurement_device '2-circle goniometer'
_diffrn_measurement_device_type 'STOE IPDS II two-circle-diffractometer'
_diffrn_measurement_method \w
_diffrn_radiation_monochromator mirror
_diffrn_radiation_type MoK\a
_diffrn_radiation_wavelength 0.71073
_diffrn_reflns_av_R_equivalents 0.0398
_diffrn_reflns_av_unetI/netI 0.0392
_diffrn_reflns_Laue_measured_fraction_full 0.993
_diffrn_reflns_Laue_measured_fraction_max 0.987
_diffrn_reflns_limit_h_max 17
_diffrn_reflns_limit_h_min -13
_diffrn_reflns_limit_k_max 5
_diffrn_reflns_limit_k_min -5
_diffrn_reflns_limit_l_max 19
_diffrn_reflns_limit_l_min -19
_diffrn_reflns_number 5747
_diffrn_reflns_point_group_measured_fraction_full 0.993
_diffrn_reflns_point_group_measured_fraction_max 0.987
_diffrn_reflns_theta_full 25.242
_diffrn_reflns_theta_max 25.629
_diffrn_reflns_theta_min 3.426
_diffrn_source 'Genix 3D I\mS microfocus X-ray source'
_exptl_absorpt_coefficient_mu 8.495
_exptl_crystal_colour colourless
_exptl_crystal_density_diffrn 2.170
_exptl_crystal_description needle
_exptl_crystal_F_000 550
_exptl_crystal_size_max 0.130
_exptl_crystal_size_mid 0.010
_exptl_crystal_size_min 0.010
_refine_diff_density_max 0.628
_refine_diff_density_min -0.668
_refine_diff_density_rms 0.116
_refine_ls_extinction_method none
_refine_ls_goodness_of_fit_ref 1.081
_refine_ls_hydrogen_treatment constr
_refine_ls_matrix_type full
_refine_ls_number_parameters 120
_refine_ls_number_reflns 1637
_refine_ls_number_restraints 0
_refine_ls_restrained_S_all 1.081
_refine_ls_R_factor_all 0.0601
_refine_ls_R_factor_gt 0.0449
_refine_ls_shift/su_max 0.000
_refine_ls_shift/su_mean 0.000
_refine_ls_structure_factor_coef Fsqd
_refine_ls_weighting_details 'w=1/[\s^2^(Fo^2^)+(0.0537P)^2^+1.2638P] where P=(Fo^2^+2Fc^2^)/3'
_refine_ls_weighting_scheme calc
_refine_ls_wR_factor_gt 0.0980
_refine_ls_wR_factor_ref 0.1046
_reflns_Friedel_coverage 0.000
_reflns_number_gt 1362
_reflns_number_total 1637
_reflns_threshold_expression 'I > 2\s(I)'
_cod_data_source_file d2dt02364d2.cif
_cod_data_source_block wa2877_av
_cod_original_sg_symbol_H-M 'P 21/c'
_cod_database_code 7711043
_shelx_shelxl_version_number 2018/3
_shelx_space_group_comment
;
The symmetry employed for this shelxl refinement is uniquely defined
by the following loop, which should always be used as a source of
symmetry information in preference to the above space-group names.
They are only intended as comments.
;
_shelx_estimated_absorpt_t_min 0.405
_shelx_estimated_absorpt_t_max 0.920

loop_
_space_group_symop_operation_xyz
'x, y, z'
'x, -y+1/2, z+1/2'
'-x, -y, -z'
'-x, y-1/2, -z-1/2'

loop_
_atom_site_label
_atom_site_type_symbol
_atom_site_fract_x
_atom_site_fract_y
_atom_site_fract_z
_atom_site_U_iso_or_equiv
_atom_site_adp_type
_atom_site_occupancy
_atom_site_site_symmetry_order
_atom_site_calc_flag
_atom_site_refinement_flags_posn
_atom_site_refinement_flags_adp
_atom_site_refinement_flags_occupancy
_atom_site_disorder_assembly
_atom_site_disorder_group
B1 B 0.5835(5) 0.6493(16) 0.4784(4) 0.0315(13) Uani 1 1 d . . . . .
O1 O 0.6646(3) 0.7917(9) 0.4599(3) 0.0345(9) Uani 1 1 d . . . . .
Br1 Br 0.90879(5) 0.62889(18) 0.67318(4) 0.0450(3) Uani 1 1 d . . . . .
C1 C 0.6016(4) 0.4714(13) 0.5661(4) 0.0293(12) Uani 1 1 d . . . . .
C2 C 0.5212(4) 0.3245(13) 0.5892(4) 0.0308(12) Uani 1 1 d . . . . .
C3 C 0.5417(5) 0.1658(13) 0.6708(4) 0.0339(13) Uani 1 1 d . . . . .
H3 H 0.488752 0.066589 0.687457 0.041 Uiso 1 1 calc R U . . .
C4 C 0.6385(5) 0.1520(15) 0.7277(4) 0.0389(14) Uani 1 1 d . . . . .
H4 H 0.651268 0.038143 0.781820 0.047 Uiso 1 1 calc R U . . .
C5 C 0.7160(4) 0.3018(14) 0.7061(4) 0.0351(13) Uani 1 1 d . . . . .
H5 H 0.781193 0.297345 0.746608 0.042 Uiso 1 1 calc R U . . .
C6 C 0.6994(4) 0.4607(14) 0.6252(4) 0.0321(12) Uani 1 1 d . . . . .
C7 C 0.7769(4) 0.6275(15) 0.5966(4) 0.0344(12) Uani 1 1 d . . . . .
C8 C 0.7583(4) 0.7850(14) 0.5194(4) 0.0359(13) Uani 1 1 d . . . . .
Br2 Br 0.88630(6) 0.74329(18) 0.40757(5) 0.0422(3) Uani 0.865(4) 1 d . . P A 1
C9A C 0.8299(5) 0.9768(17) 0.4871(4) 0.0449(15) Uani 0.865(4) 1 d . . P A 1
H9AA H 0.884788 1.050145 0.538453 0.054 Uiso 0.865(4) 1 calc R U P A 1
H9AB H 0.795228 1.168947 0.456263 0.054 Uiso 0.865(4) 1 calc R U P A 1
C9B C 0.8299(5) 0.9768(17) 0.4871(4) 0.0449(15) Uani 0.135(4) 1 d . . P A 2
H9BA H 0.885107 1.047489 0.537483 0.067 Uiso 0.135(4) 1 calc R U P A 2
H9BB H 0.795624 1.164023 0.454792 0.067 Uiso 0.135(4) 1 calc R U P A 2
H9BC H 0.856231 0.845528 0.447617 0.067 Uiso 0.135(4) 1 calc R U P A 2

loop_
_atom_site_aniso_label
_atom_site_aniso_U_11
_atom_site_aniso_U_22
_atom_site_aniso_U_33
_atom_site_aniso_U_23
_atom_site_aniso_U_13
_atom_site_aniso_U_12
B1 0.040(3) 0.031(3) 0.029(3) -0.005(3) 0.019(3) 0.001(3)
O1 0.032(2) 0.040(2) 0.032(2) 0.0040(17) 0.0103(17) -0.0014(17)
Br1 0.0316(3) 0.0600(5) 0.0410(4) -0.0052(3) 0.0068(2) -0.0023(3)
C1 0.035(3) 0.022(3) 0.032(3) -0.004(2) 0.011(2) 0.003(2)
C2 0.036(3) 0.028(3) 0.030(3) -0.001(2) 0.013(2) 0.001(2)
C3 0.044(3) 0.030(3) 0.030(3) -0.001(2) 0.015(3) -0.003(2)
C4 0.049(4) 0.040(3) 0.026(3) 0.006(2) 0.009(3) 0.003(3)
C5 0.031(3) 0.043(4) 0.030(3) 0.002(2) 0.007(2) 0.002(2)
C6 0.035(3) 0.031(3) 0.033(3) -0.005(2) 0.013(2) 0.001(2)
C7 0.029(3) 0.038(3) 0.034(3) -0.009(3) 0.006(2) 0.002(2)
C8 0.033(3) 0.040(3) 0.039(3) -0.006(3) 0.017(3) -0.004(2)
Br2 0.0507(5) 0.0430(5) 0.0414(4) -0.0033(3) 0.0266(3) -0.0063(3)
C9A 0.036(3) 0.052(4) 0.049(4) 0.003(3) 0.015(3) -0.009(3)
C9B 0.036(3) 0.052(4) 0.049(4) 0.003(3) 0.015(3) -0.009(3)

loop_
_atom_type_symbol
_atom_type_description
_atom_type_scat_dispersion_real
_atom_type_scat_dispersion_imag
_atom_type_scat_source
C C 0.0033 0.0016 'International Tables Vol C Tables 4.2.6.8 and 6.1.1.4'
H H 0.0000 0.0000 'International Tables Vol C Tables 4.2.6.8 and 6.1.1.4'
B B 0.0013 0.0007 'International Tables Vol C Tables 4.2.6.8 and 6.1.1.4'
Br Br -0.2901 2.4595 'International Tables Vol C Tables 4.2.6.8 and 6.1.1.4'
O O 0.0106 0.0060 'International Tables Vol C Tables 4.2.6.8 and 6.1.1.4'

loop_
_geom_angle_atom_site_label_1
_geom_angle_atom_site_label_2
_geom_angle_atom_site_label_3
_geom_angle
_geom_angle_site_symmetry_1
_geom_angle_site_symmetry_3
_geom_angle_publ_flag
O1 B1 C1 118.2(5) . . ?
O1 B1 C2 119.5(5) . 3_666 ?
C1 B1 C2 122.3(5) . 3_666 ?
C8 O1 B1 121.5(5) . . ?
C6 C1 C2 120.2(5) . . ?
C6 C1 B1 119.1(5) . . ?
C2 C1 B1 120.7(5) . . ?
C3 C2 C1 118.5(5) . . ?
C3 C2 B1 124.6(5) . 3_666 ?
C1 C2 B1 117.0(5) . 3_666 ?
C4 C3 C2 120.8(6) . . ?
C4 C3 H3 119.6 . . ?
C2 C3 H3 119.6 . . ?
C5 C4 C3 120.6(5) . . ?
C5 C4 H4 119.7 . . ?
C3 C4 H4 119.7 . . ?
C4 C5 C6 120.6(5) . . ?
C4 C5 H5 119.7 . . ?
C6 C5 H5 119.7 . . ?
C5 C6 C1 119.2(5) . . ?
C5 C6 C7 124.6(5) . . ?
C1 C6 C7 116.2(5) . . ?
C8 C7 C6 123.2(5) . . ?
C8 C7 Br1 118.4(5) . . ?
C6 C7 Br1 118.4(4) . . ?
C7 C8 O1 121.7(5) . . ?
C7 C8 C9B 127.3(6) . . ?
O1 C8 C9B 111.0(5) . . ?
C7 C8 C9A 127.3(6) . . ?
O1 C8 C9A 111.0(5) . . ?
C8 C9A Br2 113.3(5) . . ?
C8 C9A H9AA 108.9 . . ?
Br2 C9A H9AA 108.9 . . ?
C8 C9A H9AB 108.9 . . ?
Br2 C9A H9AB 108.9 . . ?
H9AA C9A H9AB 107.7 . . ?
C8 C9B H9BA 109.5 . . ?
C8 C9B H9BB 109.5 . . ?
H9BA C9B H9BB 109.5 . . ?
C8 C9B H9BC 109.5 . . ?
H9BA C9B H9BC 109.5 . . ?
H9BB C9B H9BC 109.5 . . ?

loop_
_geom_bond_atom_site_label_1
_geom_bond_atom_site_label_2
_geom_bond_distance
_geom_bond_site_symmetry_2
_geom_bond_publ_flag
B1 O1 1.386(8) . ?
B1 C1 1.528(8) . ?
B1 C2 1.546(9) 3_666 ?
O1 C8 1.374(7) . ?
Br1 C7 1.890(6) . ?
C1 C6 1.416(8) . ?
C1 C2 1.420(8) . ?
C2 C3 1.404(8) . ?
C3 C4 1.392(9) . ?
C3 H3 0.9500 . ?
C4 C5 1.378(9) . ?
C4 H4 0.9500 . ?
C5 C6 1.401(8) . ?
C5 H5 0.9500 . ?
C6 C7 1.467(8) . ?
C7 C8 1.343(9) . ?
C8 C9B 1.486(8) . ?
C8 C9A 1.486(8) . ?
Br2 C9A 1.933(7) . ?
C9A H9AA 0.9900 . ?
C9A H9AB 0.9900 . ?
C9B H9BA 0.9800 . ?
C9B H9BB 0.9800 . ?
C9B H9BC 0.9800 . ?

loop_
_geom_torsion_atom_site_label_1
_geom_torsion_atom_site_label_2
_geom_torsion_atom_site_label_3
_geom_torsion_atom_site_label_4
_geom_torsion
_geom_torsion_site_symmetry_1
_geom_torsion_site_symmetry_2
_geom_torsion_site_symmetry_3
_geom_torsion_site_symmetry_4
_geom_torsion_publ_flag
C1 B1 O1 C8 -2.4(8) . . . . ?
C2 B1 O1 C8 177.5(5) 3_666 . . . ?
O1 B1 C1 C6 0.6(8) . . . . ?
C2 B1 C1 C6 -179.3(5) 3_666 . . . ?
O1 B1 C1 C2 179.1(5) . . . . ?
C2 B1 C1 C2 -0.7(9) 3_666 . . . ?
C6 C1 C2 C3 -1.0(8) . . . . ?
B1 C1 C2 C3 -179.6(5) . . . . ?
C6 C1 C2 B1 179.2(5) . . . 3_666 ?
B1 C1 C2 B1 0.7(8) . . . 3_666 ?
C1 C2 C3 C4 -0.1(8) . . . . ?
B1 C2 C3 C4 179.6(5) 3_666 . . . ?
C2 C3 C4 C5 1.9(9) . . . . ?
C3 C4 C5 C6 -2.4(9) . . . . ?
C4 C5 C6 C1 1.2(9) . . . . ?
C4 C5 C6 C7 179.8(6) . . . . ?
C2 C1 C6 C5 0.5(8) . . . . ?
B1 C1 C6 C5 179.1(5) . . . . ?
C2 C1 C6 C7 -178.2(5) . . . . ?
B1 C1 C6 C7 0.4(7) . . . . ?
C5 C6 C7 C8 -178.2(6) . . . . ?
C1 C6 C7 C8 0.4(8) . . . . ?
C5 C6 C7 Br1 0.3(8) . . . . ?
C1 C6 C7 Br1 179.0(4) . . . . ?
C6 C7 C8 O1 -2.2(9) . . . . ?
Br1 C7 C8 O1 179.2(4) . . . . ?
C6 C7 C8 C9B 176.0(6) . . . . ?
Br1 C7 C8 C9B -2.6(9) . . . . ?
C6 C7 C8 C9A 176.0(6) . . . . ?
Br1 C7 C8 C9A -2.6(9) . . . . ?
B1 O1 C8 C7 3.2(8) . . . . ?
B1 O1 C8 C9B -175.2(5) . . . . ?
B1 O1 C8 C9A -175.2(5) . . . . ?
C7 C8 C9A Br2 97.5(7) . . . . ?
O1 C8 C9A Br2 -84.1(6) . . . . ?
